data_1576527
loop_
_publ_author_name
'Liu, Jin'
'Nan, Zi-Ang'
'Li, Qing'
'Shen, Chuan-Qi'
'Wang, Zuo-Bei'
'Lin, Fu-Lin'
'Chen, Ting'
'Liu, Lu-Yao'
'Xie, Zhuo-Zhou'
'Zhuo, Zhu'
'Wang, Wei'
'Huang, You-Gui'

_publ_section_title
;
 Unlocking spontaneous chiral resolution in silver clusters through steric
 and anionic control.
;
_journal_issue 10
_journal_name_full 'Chemical science'
_journal_page_first 4948
_journal_page_last 4954
_journal_paper_doi 10.1039/d5sc08561f
_journal_volume 17
_journal_year 2026
_chemical_formula_moiety 'C72.5 H54 Ag3 F1.5 N14 O1.5 S0.5, 2.5(C F3 O3 S)'
_chemical_formula_sum 'C75 H54 Ag3 F9 N14 O9 S3'
_chemical_formula_weight 1886.11
_space_group_crystal_system cubic
_space_group_IT_number 212
_space_group_name_Hall 'P 4acd 2ab 3'
_space_group_name_H-M_alt 'P 43 3 2'
_atom_sites_solution_hydrogens geom
_audit_creation_date 2025-12-23
_audit_creation_method
;
Olex2 1.5
(compiled 2025.04.05 svn.rf049d14d for OlexSys, GUI svn.r7224)
;
_audit_update_record
;
2025-12-25 deposited with the CCDC.	2026-01-20 downloaded from the CCDC.
;
_cell_angle_alpha 90
_cell_angle_beta 90
_cell_angle_gamma 90
_cell_formula_units_Z 8
_cell_length_a 27.18680(10)
_cell_length_b 27.18680(10)
_cell_length_c 27.18680(10)
_cell_measurement_reflns_used 340771
_cell_measurement_temperature 100.00(10)
_cell_measurement_theta_max 29.0070
_cell_measurement_theta_min 1.9240
_cell_volume 20094.36(13)
_computing_cell_refinement 'CrysAlisPro 1.171.43.144a (Rigaku OD, 2024)'
_computing_data_collection 'CrysAlisPro 1.171.43.144a (Rigaku OD, 2024)'
_computing_data_reduction 'CrysAlisPro 1.171.43.144a (Rigaku OD, 2024)'
_computing_molecular_graphics 'Olex2 1.5 (Dolomanov et al., 2009)'
_computing_publication_material 'Olex2 1.5 (Dolomanov et al., 2009)'
_computing_structure_refinement 'SHELXL 2018/3 (Sheldrick, 2015)'
_computing_structure_solution 'SHELXT 2018/2 (Sheldrick, 2018)'
_diffrn_ambient_temperature 100.15
_diffrn_detector_area_resol_mean 10.0000
_diffrn_detector_type HyPix
_diffrn_measured_fraction_theta_full 0.999
_diffrn_measured_fraction_theta_max 0.999
_diffrn_measurement_details
;
List of Runs (angles in degrees, time in seconds):

  # Type    Start    End  Width  t~exp~   \w     \q     \k     \f   Frames
#--------------------------------------------------------------------------
  1  \w    -37.00  48.00   0.50    3.50    --   18.71 -89.00   0.00  170
  2  \w    -49.00  42.00   0.50    3.50    --  -20.12  89.00 116.00  182
  3  \w    -49.00  42.00   0.50    3.50    --  -20.12  89.00 116.00  182
  4  \w    -18.00  52.00   0.50    3.50    --   18.71 -99.00-120.00  140
  5  \w      3.00  94.00   0.50    3.50    --   18.71  19.00   0.00  182
  6  \w      4.00  92.00   0.50    3.50    --   18.71  38.00-180.00  176
  7  \w      4.00  92.00   0.50    3.50    --   18.71  38.00-180.00  176
  8  \w     -5.00  92.00   0.50    3.50    --   18.71  77.00 -60.00  194
  9  \w      3.00  94.00   0.50    3.50    --   18.71  19.00   0.00  182
 10  \w     -9.00  41.00   0.50    3.50    --   18.71  89.00 116.00  100
 11  \w    -93.00  -4.00   0.50    3.50    --  -20.12 -57.00-180.00  178
 12  \w    -94.00  -5.00   0.50    3.50    --  -20.12 -38.00-180.00  178
 13  \w    -77.00 -21.00   0.50    3.50    --  -20.12 139.00 117.30  112
 14  \w    -77.00 -21.00   0.50    3.50    --  -20.12 139.00-137.46  112
 15  \w    -94.00  -5.00   0.50    3.50    --  -20.12 -38.00   0.00  178
 16  \w    -75.00 -20.00   0.50    3.50    --  -20.12 136.00 -21.19  110
 17  \w    -77.00 -21.00   0.50    3.50    --  -20.12 139.00  11.83  112
 18  \w    -93.00   4.00   0.50    3.50    --  -20.12 -77.00  90.00  194
 19  \w    -93.00  -4.00   0.50    3.50    --  -20.12 -57.00 -30.00  178
 20  \w     -5.00  92.00   0.50    3.50    --   18.71  77.00  60.00  194
 21  \w    -78.00 -23.00   0.50    3.50    --  -20.12 142.00 173.72  110
 22  \w    -75.00 -20.00   0.50    3.50    --  -20.12 136.00 -58.56  110
 23  \w    -65.00 -11.00   0.50    3.50    --  -20.12 121.00  85.33  108
 24  \w    -92.00 -42.00   0.50    3.50    --  -20.12-178.00 -60.00  100
 25  \w    -77.00 -21.00   0.50    3.50    --  -20.12 139.00  92.07  112
 26  \w    -76.00 -21.00   0.50    3.50    --  -20.12 138.00  40.53  110
 27  \w    -75.00 -20.00   0.50    3.50    --  -20.12 136.00 -35.12  110
 28  \w    -77.00 -21.00   0.50    3.50    --  -20.12 139.00-100.97  112
;
_diffrn_measurement_device 'four-circle diffractometer'
_diffrn_measurement_device_type 'XtaLAB Synergy R, DW system, HyPix'
_diffrn_measurement_method '\w scans'
_diffrn_radiation_type MoK\a
_diffrn_radiation_wavelength 0.71073
_diffrn_reflns_av_R_equivalents 0.0557
_diffrn_reflns_av_unetI/netI 0.0066
_diffrn_reflns_Laue_measured_fraction_full 0.999
_diffrn_reflns_Laue_measured_fraction_max 0.999
_diffrn_reflns_limit_h_max 35
_diffrn_reflns_limit_h_min -35
_diffrn_reflns_limit_k_max 35
_diffrn_reflns_limit_k_min -35
_diffrn_reflns_limit_l_max 35
_diffrn_reflns_limit_l_min -35
_diffrn_reflns_number 1102911
_diffrn_reflns_point_group_measured_fraction_full 0.999
_diffrn_reflns_point_group_measured_fraction_max 0.999
_diffrn_reflns_theta_full 25.242
_diffrn_reflns_theta_max 27.477
_diffrn_reflns_theta_min 1.835
_exptl_absorpt_coefficient_mu 0.709
_exptl_absorpt_correction_T_max 1.00000
_exptl_absorpt_correction_T_min 0.54956
_exptl_absorpt_correction_type multi-scan
_exptl_absorpt_process_details
;
CrysAlisPro 1.171.43.144a (Rigaku Oxford Diffraction, 2024)
Empirical absorption correction using spherical harmonics,
implemented in SCALE3 ABSPACK scaling algorithm.
;
_exptl_crystal_colour yellow
_exptl_crystal_colour_primary yellow
_exptl_crystal_density_diffrn 1.247
_exptl_crystal_description block
_exptl_crystal_F_000 7552
_exptl_crystal_size_max 0.507
_exptl_crystal_size_mid 0.391
_exptl_crystal_size_min 0.31
_refine_diff_density_max 1.658
_refine_diff_density_min -0.599
_refine_diff_density_rms 0.108
_refine_ls_abs_structure_details
;
 Refined as an inversion twin.
;
_refine_ls_abs_structure_Flack 0.10(7)
_refine_ls_extinction_method none
_refine_ls_goodness_of_fit_ref 1.090
_refine_ls_hydrogen_treatment constr
_refine_ls_matrix_type full
_refine_ls_number_parameters 443
_refine_ls_number_reflns 7699
_refine_ls_number_restraints 190
_refine_ls_restrained_S_all 1.107
_refine_ls_R_factor_all 0.0804
_refine_ls_R_factor_gt 0.0697
_refine_ls_shift/su_max 0.001
_refine_ls_shift/su_mean 0.000
_refine_ls_structure_factor_coef Fsqd
_refine_ls_weighting_details 'w=1/[\s^2^(Fo^2^)+(0.1103P)^2^+40.8738P] where P=(Fo^2^+2Fc^2^)/3'
_refine_ls_weighting_scheme calc
_refine_ls_wR_factor_gt 0.1954
_refine_ls_wR_factor_ref 0.2061
_reflns_Friedel_coverage 0.741
_reflns_Friedel_fraction_full 1.000
_reflns_Friedel_fraction_max 1.000
_reflns_number_gt 6901
_reflns_number_total 7699
_reflns_threshold_expression 'I > 2\s(I)'
_cod_data_source_file d5sc08561f2.cif
_cod_data_source_block exp_9768_auto
_cod_depositor_comments 'Adding full bibliography for 1576523--1576527.cif.'
_cod_original_cell_volume 20094.4(2)
_cod_database_code 1576527
_shelx_shelxl_version_number 2018/3
_chemical_oxdiff_usercomment NAIFEI-1
_shelx_space_group_comment
;
The symmetry employed for this shelxl refinement is uniquely defined
by the following loop, which should always be used as a source of
symmetry information in preference to the above space-group names.
They are only intended as comments.
;
_cell_oxdiff_angle_alpha 89.9277(5)
_cell_oxdiff_angle_beta 90.0358(5)
_cell_oxdiff_angle_gamma 89.8860(5)
_cell_oxdiff_length_a 27.16907(18)
_cell_oxdiff_length_b 27.17421(17)
_cell_oxdiff_length_c 27.21726(18)
_cell_oxdiff_measurement_reflns_used 340396
_cell_oxdiff_volume 20094.4(2)
_shelx_estimated_absorpt_t_max 0.810
_shelx_estimated_absorpt_t_min 0.715
_olex2_refinement_description
;
1. Twinned data refinement
 Scales: 0.90(7)
 0.10(7)
2. Fixed Uiso
 At 1.2 times of:
  All C(H) groups, All C(H,H) groups, All N(H) groups
3. Restrained distances
 C2-F3 = C2-F4 = C2-F5
 1.33 with sigma of 0.02
 C3-F1 = C3-F2 = C3-F6
 1.33 with sigma of 0.02
 C3-S1
 1.82 with sigma of 0.02
 C1-F22
 1.325 with sigma of 0.01
 S1-O1 = S1-O2 = S1-O3
 1.44 with sigma of 0.02
 F22-F22_$3
 2.12 with sigma of 0.02
 C2-S6
 1.82 with sigma of 0.02
 F1-F6
 2.132 with sigma of 0.02
 S6-O7 = S6-O8 = S6-O9
 1.44 with sigma of 0.02
 O13_$1-S2_$2
 1.612 with sigma of 0.02
 O13_$1-O13_$2
 2.571 with sigma of 0.02
 S2-F22
 2.591 with sigma of 0.02
 C1-S2
 1.785 with sigma of 0.02
 S2-O13
 1.44 with sigma of 0.02
 C3-O1
 2.58 with sigma of 0.04
 C3-O2
 2.56 with sigma of 0.04
 C3-O3
 2.57 with sigma of 0.04
 C2-O7
 2.58 with sigma of 0.04
 C2-O8
 2.56 with sigma of 0.04
 C2-O9
 2.57 with sigma of 0.04
 C3-F1 \\sim C3-F2 \\sim C3-F6
 with sigma of 0.02
 F1-F2 \\sim F2-F6 \\sim F6-F1
 with sigma of 0.04
 S1-F1 \\sim S1-F2 \\sim S1-F6
 with sigma of 0.04
 S1-O1 \\sim S1-O2 \\sim S1-O3
 with sigma of 0.02
 O1-O2 \\sim O2-O3 \\sim O1-O3
 with sigma of 0.04
 C3-O1 \\sim C3-O2 \\sim C3-O3
 with sigma of 0.04
 C2-F3 \\sim C2-F4 \\sim C2-F5
 with sigma of 0.02
 F3-F4 \\sim F4-F5 \\sim F5-F3
 with sigma of 0.04
 S6-F3 \\sim S6-F4 \\sim S6-F5
 with sigma of 0.04
 S6-O7 \\sim S6-O8 \\sim S6-O9
 with sigma of 0.02
 O7-O8 \\sim O8-O9 \\sim O7-O9
 with sigma of 0.04
 C2-O7 \\sim C2-O8 \\sim C2-O9
 with sigma of 0.04
4. Uiso/Uaniso restraints and constraints
S1 \\sim C3 \\sim F1 \\sim F2 \\sim F6 \\sim O1 \\sim O2 \\sim O3: within 2A
with sigma of 0.005 and sigma for terminal atoms of 0.01 within 2A
F5 \\sim C2 \\sim F3 \\sim F4 \\sim S6 \\sim O7 \\sim O8 \\sim O9: within 2A
with sigma of 0.01 and sigma for terminal atoms of 0.02 within 2A
F22 \\sim C1 \\sim S2 \\sim F22 \\sim F22 \\sim O13 \\sim O13 \\sim O13: within
2A with sigma of 0.01 and sigma for terminal atoms of 0.02 within 2A
Uanis(S1) \\sim Ueq: with sigma of 0.01 and sigma for terminal atoms of 0.02
Uanis(S2) \\sim Ueq: with sigma of 0.01 and sigma for terminal atoms of 0.02
5. Others
 Fixed Sof: C2(0.5) F3(0.5) F4(0.5) F5(0.5) S6(0.5) O7(0.5) O8(0.5) O9(0.5)
 C1(0.166667) S2(0.166667) O13(0.5) F22(0.5) C3(0.333333) F1(0.333333)
 F2(0.333333) F6(0.333333) S1(0.333333) O1(0.333333) O2(0.333333) O3(0.333333)
6.a Secondary CH2 refined with riding coordinates:
 C00O(H00A,H00B), C00T(H00D,H00E)
6.b Aromatic/amide H refined with riding coordinates:
 N2(H2), N006(H006), C00C(H00C), C00F(H00F), C00K(H00K), C00N(H00N),
 C00Q(H00Q), C00S(H00S), C00U(H00U), C00W(H00W), C00X(H00X), C00Y(H00Y),
 C00Z(H00Z), C011(H011)
;
_olex2_submission_special_instructions 'No special instructions were received'
_oxdiff_exptl_absorpt_empirical_details
;
Empirical correction (ABSPACK) includes:
- Absorption correction using spherical harmonics
- Frame scaling
;
_oxdiff_exptl_absorpt_empirical_full_max 1.473
_oxdiff_exptl_absorpt_empirical_full_min 0.684

loop_
_space_group_symop_operation_xyz
'x, y, z'
'-x+1/2, -y, z+1/2'
'-x, y+1/2, -z+1/2'
'x+1/2, -y+1/2, -z'
'z, x, y'
'z+1/2, -x+1/2, -y'
'-z+1/2, -x, y+1/2'
'-z, x+1/2, -y+1/2'
'y, z, x'
'-y, z+1/2, -x+1/2'
'y+1/2, -z+1/2, -x'
'-y+1/2, -z, x+1/2'
'y+1/4, x+3/4, -z+3/4'
'-y+1/4, -x+1/4, -z+1/4'
'y+3/4, -x+3/4, z+1/4'
'-y+3/4, x+1/4, z+3/4'
'x+1/4, z+3/4, -y+3/4'
'-x+3/4, z+1/4, y+3/4'
'-x+1/4, -z+1/4, -y+1/4'
'x+3/4, -z+3/4, y+1/4'
'z+1/4, y+3/4, -x+3/4'
'z+3/4, -y+3/4, x+1/4'
'-z+3/4, y+1/4, x+3/4'
'-z+1/4, -y+1/4, -x+1/4'

loop_
_atom_site_label
_atom_site_type_symbol
_atom_site_fract_x
_atom_site_fract_y
_atom_site_fract_z
_atom_site_U_iso_or_equiv
_atom_site_adp_type
_atom_site_occupancy
_atom_site_site_symmetry_order
_atom_site_calc_flag
_atom_site_refinement_flags_posn
_atom_site_refinement_flags_adp
_atom_site_refinement_flags_occupancy
_atom_site_disorder_assembly
_atom_site_disorder_group
Ag01 Ag 0.20339(2) 0.35171(2) 0.61489(3) 0.0566(2) Uani 1 1 d . . . . .
N3 N 0.2031(3) 0.4279(3) 0.6039(3) 0.0602(18) Uani 1 1 d . . . . .
N2 N 0.1859(3) 0.5075(3) 0.5969(2) 0.0553(16) Uani 1 1 d . . . . .
H2 H 0.168671 0.534795 0.593938 0.066 Uiso 1 1 calc R U . . .
N005 N 0.0979(3) 0.4021(3) 0.5979(3) 0.057(3) Uani 1 3 d S T P . .
N006 N 0.2297(3) 0.1962(3) 0.6120(3) 0.0640(19) Uani 1 1 d . . . . .
H006 H 0.233015 0.166721 0.624987 0.077 Uiso 1 1 calc R U . . .
N007 N 0.2201(3) 0.2776(3) 0.6068(3) 0.0615(17) Uani 1 1 d . . . . .
C008 C 0.1679(3) 0.4624(3) 0.5996(3) 0.0548(18) Uani 1 1 d . . . . .
C009 C 0.2366(4) 0.5042(4) 0.5995(3) 0.062(2) Uani 1 1 d . . . . .
C00B C 0.2472(3) 0.4536(4) 0.6023(3) 0.0563(18) Uani 1 1 d . . . . .
C00C C 0.2337(3) 0.1797(4) 0.5202(4) 0.071(3) Uani 1 1 d . . . . .
H00C H 0.238590 0.145183 0.522406 0.085 Uiso 1 1 calc R U . . .
C00D C 0.2301(3) 0.2026(4) 0.4751(4) 0.068(3) Uani 1 1 d . . . . .
N00E N 0.2140(3) 0.2860(3) 0.7140(3) 0.062(3) Uani 1 3 d S T P . .
C00F C 0.2729(4) 0.5403(4) 0.5995(3) 0.071(3) Uani 1 1 d . . . . .
H00F H 0.265470 0.574319 0.596254 0.085 Uiso 1 1 calc R U . . .
C00H C 0.2258(3) 0.2585(4) 0.5592(3) 0.0569(19) Uani 1 1 d . . . . .
C00I C 0.2299(3) 0.2074(4) 0.5608(4) 0.064(2) Uani 1 1 d . . . . .
C00K C 0.2216(3) 0.2828(4) 0.5150(4) 0.059(2) Uani 1 1 d . . . . .
H00K H 0.217999 0.317549 0.513777 0.071 Uiso 1 1 calc R U . . .
C00L C 0.2236(3) 0.2383(3) 0.6371(4) 0.060(2) Uani 1 1 d . . . . .
C00M C 0.2230(3) 0.2548(4) 0.4723(3) 0.064(2) Uani 1 1 d . . . . .
C00N C 0.2190(3) 0.2782(5) 0.4245(4) 0.072(3) Uani 1 1 d . . . . .
H00N H 0.214936 0.312815 0.422356 0.087 Uiso 1 1 calc R U . . .
C00O C 0.1135(3) 0.4538(3) 0.6028(3) 0.0569(19) Uani 1 1 d . . . . .
H00A H 0.101671 0.466440 0.634884 0.068 Uiso 1 1 calc R U . . .
H00B H 0.097152 0.473289 0.576727 0.068 Uiso 1 1 calc R U . . .
C00P C 0.3327(4) 0.4728(5) 0.6093(3) 0.075(3) Uani 1 1 d . . . . .
C00Q C 0.3835(4) 0.4553(7) 0.6179(4) 0.102(5) Uani 1 1 d . . . . .
H00Q H 0.390681 0.421249 0.620786 0.123 Uiso 1 1 calc R U . . .
C00R C 0.3216(4) 0.5230(4) 0.6045(3) 0.069(3) Uani 1 1 d . . . . .
C00S C 0.2946(4) 0.4369(4) 0.6077(3) 0.068(2) Uani 1 1 d . . . . .
H00S H 0.301641 0.402766 0.610308 0.081 Uiso 1 1 calc R U . . .
C00T C 0.2177(4) 0.2386(4) 0.6918(4) 0.073(3) Uani 1 1 d . . . . .
H00D H 0.187773 0.219628 0.700195 0.088 Uiso 1 1 calc R U . . .
H00E H 0.246121 0.221252 0.706494 0.088 Uiso 1 1 calc R U . . .
C00U C 0.2323(4) 0.1773(5) 0.4296(5) 0.079(3) Uani 1 1 d . . . . .
H00U H 0.237218 0.142730 0.429893 0.095 Uiso 1 1 calc R U . . .
C00W C 0.2277(4) 0.2004(6) 0.3855(5) 0.085(4) Uani 1 1 d . . . . .
H00W H 0.228962 0.181863 0.355944 0.102 Uiso 1 1 calc R U . . .
C00X C 0.2212(4) 0.2511(6) 0.3836(5) 0.086(4) Uani 1 1 d . . . . .
H00X H 0.218129 0.266805 0.352564 0.104 Uiso 1 1 calc R U . . .
C00Y C 0.4192(5) 0.4896(8) 0.6215(5) 0.109(6) Uani 1 1 d . . . . .
H00Y H 0.451778 0.479541 0.629153 0.131 Uiso 1 1 calc R U . . .
C00Z C 0.3612(5) 0.5587(6) 0.6069(4) 0.094(4) Uani 1 1 d . . . . .
H00Z H 0.355102 0.593017 0.603809 0.112 Uiso 1 1 calc R U . . .
C011 C 0.4091(6) 0.5403(8) 0.6139(4) 0.112(6) Uani 1 1 d . . . . .
H011 H 0.435887 0.562747 0.613658 0.135 Uiso 1 1 calc R U . . .
C2 C 0.0856(6) 0.3533(7) 0.3317(6) 0.088(5) Uani 0.5 1 d D U P A -1
F3 F 0.0389(6) 0.3649(9) 0.3254(7) 0.128(6) Uani 0.5 1 d D U P A -1
F4 F 0.0833(9) 0.3080(8) 0.3496(10) 0.119(8) Uani 0.5 1 d D U P A -1
F5 F 0.1038(7) 0.3484(8) 0.2867(6) 0.129(6) Uani 0.5 1 d D U P A -1
S6 S 0.11823(19) 0.3949(2) 0.37003(19) 0.0752(14) Uani 0.5 1 d D U P A -1
O7 O 0.1122(8) 0.4430(6) 0.3482(7) 0.077(5) Uani 0.5 1 d D U P A -1
O8 O 0.0939(5) 0.3895(7) 0.4178(4) 0.083(5) Uani 0.5 1 d D U P A -1
O9 O 0.1684(5) 0.3789(8) 0.3699(7) 0.091(5) Uani 0.5 1 d D U P A -1
C1 C 0.2693(6) 0.2693(6) 0.2693(6) 0.140(9) Uani 0.5 3 d DS TU P . .
S2 S 0.2292(10) 0.2345(12) 0.2370(19) 0.133(7) Uani 0.1667 1 d D U P B -1
O13 O 0.1786(8) 0.2443(12) 0.2479(12) 0.172(10) Uani 0.5 1 d D U P B -1
F22 F 0.3143(8) 0.2516(12) 0.2749(14) 0.246(13) Uani 0.5 1 d D U P B .
C3 C 0.2986(14) 0.0695(14) 0.5819(14) 0.249(10) Uani 0.3333 1 d D U P C -2
F1 F 0.3351(17) 0.0977(18) 0.563(2) 0.256(11) Uani 0.3333 1 d D U P C -2
F2 F 0.283(2) 0.061(2) 0.5353(15) 0.255(10) Uani 0.3333 1 d D U P C -2
F6 F 0.3227(19) 0.0257(15) 0.5793(19) 0.255(11) Uani 0.3333 1 d D U P C -2
S1 S 0.2564(12) 0.0821(11) 0.6328(11) 0.244(9) Uani 0.3333 1 d D U P C -2
O1 O 0.254(2) 0.0405(17) 0.6619(18) 0.246(12) Uani 0.3333 1 d D U P C -2
O2 O 0.270(2) 0.1209(15) 0.6609(15) 0.223(11) Uani 0.3333 1 d D U P C -2
O3 O 0.2099(13) 0.091(2) 0.614(2) 0.247(12) Uani 0.3333 1 d D U P C -2

loop_
_atom_site_aniso_label
_atom_site_aniso_U_11
_atom_site_aniso_U_22
_atom_site_aniso_U_33
_atom_site_aniso_U_23
_atom_site_aniso_U_13
_atom_site_aniso_U_12
Ag01 0.0547(4) 0.0566(4) 0.0585(4) 0.0015(3) 0.0020(3) 0.0011(3)
N3 0.062(4) 0.068(4) 0.051(4) 0.011(3) 0.007(3) -0.020(4)
N2 0.064(4) 0.061(4) 0.041(3) 0.002(3) 0.006(3) -0.004(3)
N005 0.057(3) 0.057(3) 0.057(3) 0.002(3) -0.002(3) 0.002(3)
N006 0.053(4) 0.060(4) 0.080(5) -0.007(4) -0.004(3) 0.008(3)
N007 0.056(4) 0.061(4) 0.068(4) 0.000(3) 0.001(3) 0.011(3)
C008 0.068(5) 0.058(4) 0.038(3) 0.000(3) -0.003(3) -0.017(4)
C009 0.085(6) 0.065(5) 0.036(3) 0.007(3) 0.007(4) -0.020(4)
C00B 0.059(4) 0.074(5) 0.036(3) 0.009(3) -0.004(3) -0.004(4)
C00C 0.047(4) 0.076(6) 0.090(7) -0.010(5) 0.006(4) 0.008(4)
C00D 0.036(4) 0.089(7) 0.081(6) -0.023(5) 0.009(4) -0.003(4)
N00E 0.062(3) 0.062(3) 0.062(3) 0.008(3) -0.008(3) 0.008(3)
C00F 0.095(7) 0.081(6) 0.037(4) -0.005(4) 0.007(4) -0.032(5)
C00H 0.046(4) 0.079(6) 0.046(4) -0.003(4) 0.000(3) -0.002(4)
C00I 0.047(4) 0.065(5) 0.081(6) -0.006(4) -0.004(4) 0.001(4)
C00K 0.033(3) 0.072(5) 0.073(5) -0.013(4) 0.008(3) -0.003(3)
C00L 0.037(4) 0.069(5) 0.074(6) -0.005(4) -0.013(3) 0.014(3)
C00M 0.037(4) 0.102(7) 0.052(4) -0.008(4) -0.002(3) 0.006(4)
C00N 0.044(4) 0.100(8) 0.073(6) -0.003(5) 0.005(4) -0.015(4)
C00O 0.075(5) 0.048(4) 0.047(4) 0.000(3) -0.008(4) -0.001(4)
C00P 0.062(5) 0.126(10) 0.039(4) -0.003(5) 0.004(4) -0.018(6)
C00Q 0.066(6) 0.182(16) 0.058(6) -0.016(8) 0.001(5) -0.006(8)
C00R 0.069(6) 0.098(7) 0.041(4) -0.018(4) 0.007(4) -0.029(5)
C00S 0.066(5) 0.092(7) 0.046(4) -0.008(4) -0.004(4) -0.017(5)
C00T 0.077(6) 0.069(6) 0.074(6) -0.002(5) 0.009(5) 0.008(5)
C00U 0.064(6) 0.087(7) 0.086(8) -0.029(6) -0.001(5) 0.012(5)
C00W 0.053(5) 0.122(10) 0.080(7) -0.046(7) 0.010(5) -0.011(6)
C00X 0.055(5) 0.124(11) 0.080(7) -0.015(7) 0.021(5) -0.017(6)
C00Y 0.075(8) 0.199(19) 0.054(6) -0.015(9) -0.001(5) -0.036(10)
C00Z 0.091(8) 0.135(11) 0.054(5) -0.019(6) 0.015(5) -0.062(8)
C011 0.094(9) 0.196(18) 0.047(5) -0.015(8) 0.013(6) -0.078(11)
C2 0.067(8) 0.130(10) 0.068(8) 0.014(9) 0.010(7) -0.015(9)
F3 0.103(11) 0.188(18) 0.092(11) 0.033(11) 0.005(9) -0.021(12)
F4 0.094(15) 0.158(17) 0.105(15) -0.010(12) -0.003(11) -0.002(12)
F5 0.116(13) 0.168(16) 0.101(11) 0.010(12) -0.014(10) -0.046(12)
S6 0.060(2) 0.102(4) 0.064(3) 0.009(3) 0.010(2) 0.000(3)
O7 0.080(12) 0.095(11) 0.056(9) 0.028(8) 0.004(8) 0.009(8)
O8 0.060(8) 0.126(13) 0.061(8) 0.043(8) 0.001(7) -0.039(8)
O9 0.062(8) 0.124(14) 0.088(11) 0.017(11) -0.001(8) 0.017(9)
C1 0.140(9) 0.140(9) 0.140(9) 0.008(8) 0.008(8) 0.008(8)
S2 0.139(11) 0.130(10) 0.130(10) -0.006(9) -0.003(9) 0.002(9)
O13 0.19(2) 0.16(2) 0.17(2) -0.021(17) -0.022(19) -0.004(19)
F22 0.29(2) 0.23(2) 0.21(2) -0.02(2) 0.05(2) 0.04(2)
C3 0.257(15) 0.252(15) 0.239(14) 0.061(12) 0.000(12) 0.021(13)
F1 0.267(18) 0.260(18) 0.240(17) 0.061(16) 0.007(15) 0.022(16)
F2 0.265(17) 0.257(17) 0.243(17) 0.060(15) 0.000(15) 0.025(15)
F6 0.263(18) 0.256(18) 0.247(17) 0.059(16) -0.002(15) 0.024(16)
S1 0.250(14) 0.249(14) 0.235(13) 0.062(11) -0.001(11) 0.019(11)
O1 0.250(19) 0.250(19) 0.237(19) 0.057(17) 0.006(17) 0.016(17)
O2 0.237(19) 0.219(19) 0.213(18) 0.081(16) -0.007(16) 0.046(17)
O3 0.251(19) 0.248(19) 0.242(19) 0.062(17) 0.010(17) 0.020(17)

loop_
_atom_type_symbol
_atom_type_description
_atom_type_scat_dispersion_real
_atom_type_scat_dispersion_imag
_atom_type_scat_source
C C 0.0033 0.0016 'International Tables Vol C Tables 4.2.6.8 and 6.1.1.4'
H H 0.0000 0.0000 'International Tables Vol C Tables 4.2.6.8 and 6.1.1.4'
Ag Ag -0.8971 1.1015 'International Tables Vol C Tables 4.2.6.8 and 6.1.1.4'
F F 0.0171 0.0103 'International Tables Vol C Tables 4.2.6.8 and 6.1.1.4'
N N 0.0061 0.0033 'International Tables Vol C Tables 4.2.6.8 and 6.1.1.4'
O O 0.0106 0.0060 'International Tables Vol C Tables 4.2.6.8 and 6.1.1.4'
S S 0.1246 0.1234 'International Tables Vol C Tables 4.2.6.8 and 6.1.1.4'

loop_
_geom_angle_atom_site_label_1
_geom_angle_atom_site_label_2
_geom_angle_atom_site_label_3
_geom_angle
_geom_angle_site_symmetry_1
_geom_angle_site_symmetry_3
_geom_angle_publ_flag
Ag01 Ag01 Ag01 60.0 6_456 12_565 ?
N3 Ag01 Ag01 79.1(2) . 12_565 ?
N3 Ag01 Ag01 122.6(2) . 6_456 ?
N007 Ag01 Ag01 119.5(2) . 12_565 ?
N007 Ag01 Ag01 73.8(2) . 6_456 ?
N007 Ag01 N3 161.0(3) . . ?
C008 N3 Ag01 134.9(6) . . ?
C008 N3 C00B 105.1(7) . . ?
C00B N3 Ag01 120.0(7) . . ?
C008 N2 H2 126.2 . . ?
C008 N2 C009 107.7(8) . . ?
C009 N2 H2 126.2 . . ?
C00O N005 C00O 109.5(6) . 6_456 ?
C00O N005 C00O 109.5(6) 6_456 12_565 ?
C00O N005 C00O 109.5(6) . 12_565 ?
C00I N006 H006 125.8 . . ?
C00L N006 H006 125.8 . . ?
C00L N006 C00I 108.4(8) . . ?
C00H N007 Ag01 118.8(6) . . ?
C00L N007 Ag01 135.8(7) . . ?
C00L N007 C00H 105.1(8) . . ?
N3 C008 C00O 126.0(8) . . ?
N2 C008 N3 112.9(8) . . ?
N2 C008 C00O 120.8(9) . . ?
N2 C009 C00B 105.7(8) . . ?
N2 C009 C00F 131.3(10) . . ?
C00F C009 C00B 123.0(11) . . ?
N3 C00B C009 108.5(8) . . ?
C00S C00B N3 129.8(9) . . ?
C00S C00B C009 121.4(9) . . ?
C00D C00C H00C 120.8 . . ?
C00I C00C H00C 120.8 . . ?
C00I C00C C00D 118.3(11) . . ?
C00C C00D C00M 120.3(9) . . ?
C00C C00D C00U 123.7(11) . . ?
C00U C00D C00M 116.0(11) . . ?
C00T N00E C00T 110.4(7) 12_565 6_456 ?
C00T N00E C00T 110.4(7) . 12_565 ?
C00T N00E C00T 110.4(7) . 6_456 ?
C009 C00F H00F 122.3 . . ?
C009 C00F C00R 115.4(11) . . ?
C00R C00F H00F 122.3 . . ?
C00I C00H N007 110.4(8) . . ?
C00K C00H N007 128.1(9) . . ?
C00K C00H C00I 120.9(9) . . ?
C00C C00I N006 133.3(10) . . ?
C00C C00I C00H 122.6(11) . . ?
C00H C00I N006 104.1(8) . . ?
C00H C00K H00K 121.2 . . ?
C00H C00K C00M 117.7(10) . . ?
C00M C00K H00K 121.2 . . ?
N006 C00L N007 111.8(9) . . ?
N006 C00L C00T 121.6(9) . . ?
N007 C00L C00T 126.4(8) . . ?
C00D C00M C00N 119.5(9) . . ?
C00K C00M C00D 120.0(10) . . ?
C00K C00M C00N 120.4(10) . . ?
C00M C00N H00N 120.0 . . ?
C00X C00N C00M 120.1(12) . . ?
C00X C00N H00N 120.0 . . ?
N005 C00O C008 115.2(7) . . ?
N005 C00O H00A 108.5 . . ?
N005 C00O H00B 108.5 . . ?
C008 C00O H00A 108.5 . . ?
C008 C00O H00B 108.5 . . ?
H00A C00O H00B 107.5 . . ?
C00R C00P C00Q 121.8(11) . . ?
C00R C00P C00S 120.4(11) . . ?
C00S C00P C00Q 117.7(13) . . ?
C00P C00Q H00Q 121.2 . . ?
C00Y C00Q C00P 117.5(17) . . ?
C00Y C00Q H00Q 121.2 . . ?
C00F C00R C00Z 118.4(12) . . ?
C00P C00R C00F 122.4(9) . . ?
C00P C00R C00Z 119.2(12) . . ?
C00B C00S C00P 117.4(11) . . ?
C00B C00S H00S 121.3 . . ?
C00P C00S H00S 121.3 . . ?
N00E C00T C00L 115.7(9) . . ?
N00E C00T H00D 108.4 . . ?
N00E C00T H00E 108.4 . . ?
C00L C00T H00D 108.4 . . ?
C00L C00T H00E 108.4 . . ?
H00D C00T H00E 107.4 . . ?
C00D C00U H00U 118.6 . . ?
C00W C00U C00D 122.9(12) . . ?
C00W C00U H00U 118.6 . . ?
C00U C00W H00W 119.9 . . ?
C00U C00W C00X 120.2(11) . . ?
C00X C00W H00W 119.9 . . ?
C00N C00X C00W 121.4(13) . . ?
C00N C00X H00X 119.3 . . ?
C00W C00X H00X 119.3 . . ?
C00Q C00Y H00Y 119.3 . . ?
C00Q C00Y C011 121.4(15) . . ?
C011 C00Y H00Y 119.3 . . ?
C00R C00Z H00Z 121.5 . . ?
C011 C00Z C00R 116.9(15) . . ?
C011 C00Z H00Z 121.5 . . ?
C00Y C011 H011 118.5 . . ?
C00Z C011 C00Y 122.9(12) . . ?
C00Z C011 H011 118.5 . . ?
F3 C2 F4 102.9(17) . . ?
F3 C2 F5 105.3(17) . . ?
F3 C2 S6 113.9(16) . . ?
F4 C2 S6 113.6(15) . . ?
F5 C2 F4 105.2(19) . . ?
F5 C2 S6 114.8(13) . . ?
O7 S6 C2 106.2(10) . . ?
O7 S6 O8 113.8(12) . . ?
O8 S6 C2 103.4(8) . . ?
O9 S6 C2 106.3(10) . . ?
O9 S6 O7 112.4(12) . . ?
O9 S6 O8 113.7(12) . . ?
F22 C1 S2 117.0(16) . . ?
F22 C1 S2 114(2) 5 . ?
F22 C1 S2 108(2) 9 . ?
F22 C1 F22 105.7(16) 9 5 ?
F22 C1 F22 105.7(16) 5 . ?
F22 C1 F22 105.7(16) 9 . ?
O13 S2 C1 114(2) . . ?
F1 C3 F2 88(3) . . ?
F1 C3 F6 97(2) . . ?
F1 C3 S1 130(3) . . ?
F2 C3 S1 123(3) . . ?
F6 C3 F2 87(3) . . ?
F6 C3 S1 120(3) . . ?
O1 S1 C3 108(2) . . ?
O2 S1 C3 114(3) . . ?
O2 S1 O1 109(3) . . ?
O2 S1 O3 109(3) . . ?
O3 S1 C3 109(2) . . ?
O3 S1 O1 108(3) . . ?

loop_
_geom_bond_atom_site_label_1
_geom_bond_atom_site_label_2
_geom_bond_distance
_geom_bond_site_symmetry_2
_geom_bond_publ_flag
Ag01 Ag01 2.9762(11) 12_565 ?
Ag01 Ag01 2.9761(11) 6_456 ?
Ag01 N3 2.092(8) . ?
Ag01 N007 2.076(8) . ?
N3 C008 1.345(13) . ?
N3 C00B 1.389(11) . ?
N2 H2 0.8800 . ?
N2 C008 1.323(11) . ?
N2 C009 1.384(13) . ?
N005 C00O 1.475(9) 6_456 ?
N005 C00O 1.475(9) . ?
N005 C00O 1.475(9) 12_565 ?
N006 H006 0.8800 . ?
N006 C00I 1.425(14) . ?
N006 C00L 1.343(12) . ?
N007 C00H 1.404(11) . ?
N007 C00L 1.354(13) . ?
C008 C00O 1.501(13) . ?
C009 C00B 1.407(14) . ?
C009 C00F 1.394(13) . ?
C00B C00S 1.374(14) . ?
C00C H00C 0.9500 . ?
C00C C00D 1.377(16) . ?
C00C C00I 1.340(15) . ?
C00D C00M 1.435(16) . ?
C00D C00U 1.417(15) . ?
N00E C00T 1.427(11) 12_565 ?
N00E C00T 1.427(11) . ?
N00E C00T 1.427(11) 6_456 ?
C00F H00F 0.9500 . ?
C00F C00R 1.411(17) . ?
C00H C00I 1.395(14) . ?
C00H C00K 1.375(13) . ?
C00K H00K 0.9500 . ?
C00K C00M 1.390(13) . ?
C00L C00T 1.494(15) . ?
C00M C00N 1.449(15) . ?
C00N H00N 0.9500 . ?
C00N C00X 1.335(16) . ?
C00O H00A 0.9900 . ?
C00O H00B 0.9900 . ?
C00P C00Q 1.478(18) . ?
C00P C00R 1.405(18) . ?
C00P C00S 1.424(15) . ?
C00Q H00Q 0.9500 . ?
C00Q C00Y 1.35(2) . ?
C00R C00Z 1.452(14) . ?
C00S H00S 0.9500 . ?
C00T H00D 0.9900 . ?
C00T H00E 0.9900 . ?
C00U H00U 0.9500 . ?
C00U C00W 1.36(2) . ?
C00W H00W 0.9500 . ?
C00W C00X 1.39(2) . ?
C00X H00X 0.9500 . ?
C00Y H00Y 0.9500 . ?
C00Y C011 1.42(3) . ?
C00Z H00Z 0.9500 . ?
C00Z C011 1.41(2) . ?
C011 H011 0.9500 . ?
C2 F3 1.319(16) . ?
C2 F4 1.327(16) . ?
C2 F5 1.327(16) . ?
C2 S6 1.776(17) . ?
S6 O7 1.446(14) . ?
S6 O8 1.466(11) . ?
S6 O9 1.430(12) . ?
C1 S2 1.69(2) . ?
C1 F22 1.324(11) 9 ?
C1 F22 1.324(11) 5 ?
C1 F22 1.324(11) . ?
S2 O13 1.43(3) . ?
C3 F1 1.358(19) . ?
C3 F2 1.360(19) . ?
C3 F6 1.361(19) . ?
C3 S1 1.83(2) . ?
S1 O1 1.382(19) . ?
S1 O2 1.353(19) . ?
S1 O3 1.379(19) . ?

loop_
_geom_torsion_atom_site_label_1
_geom_torsion_atom_site_label_2
_geom_torsion_atom_site_label_3
_geom_torsion_atom_site_label_4
_geom_torsion
_geom_torsion_site_symmetry_1
_geom_torsion_site_symmetry_2
_geom_torsion_site_symmetry_3
_geom_torsion_site_symmetry_4
_geom_torsion_publ_flag
Ag01 N3 C008 N2 174.8(6) . . . . ?
Ag01 N3 C008 C00O 1.2(13) . . . . ?
Ag01 N3 C00B C009 -174.3(5) . . . . ?
Ag01 N3 C00B C00S -1.0(12) . . . . ?
Ag01 N007 C00H C00I -171.6(6) . . . . ?
Ag01 N007 C00H C00K 0.0(12) . . . . ?
Ag01 N007 C00L N006 172.0(7) . . . . ?
Ag01 N007 C00L C00T -3.4(15) . . . . ?
N3 C008 C00O N005 -15.9(12) . . . . ?
N3 C00B C00S C00P -173.8(8) . . . . ?
N2 C008 C00O N005 170.9(7) . . . . ?
N2 C009 C00B N3 -3.0(9) . . . . ?
N2 C009 C00B C00S -176.9(8) . . . . ?
N2 C009 C00F C00R 177.7(8) . . . . ?
N006 C00L C00T N00E 177.0(8) . . . . ?
N007 C00H C00I N006 -3.6(10) . . . . ?
N007 C00H C00I C00C 177.2(8) . . . . ?
N007 C00H C00K C00M -172.4(8) . . . . ?
N007 C00L C00T N00E -8.1(15) . . . . ?
C008 N3 C00B C009 2.9(9) . . . . ?
C008 N3 C00B C00S 176.2(9) . . . . ?
C008 N2 C009 C00B 1.9(9) . . . . ?
C008 N2 C009 C00F -178.3(8) . . . . ?
C009 N2 C008 N3 -0.1(9) . . . . ?
C009 N2 C008 C00O 173.9(7) . . . . ?
C009 C00B C00S C00P -1.3(12) . . . . ?
C009 C00F C00R C00P -0.1(13) . . . . ?
C009 C00F C00R C00Z -177.4(8) . . . . ?
C00B N3 C008 N2 -1.8(9) . . . . ?
C00B N3 C008 C00O -175.4(7) . . . . ?
C00B C009 C00F C00R -2.5(12) . . . . ?
C00C C00D C00M C00K 2.7(12) . . . . ?
C00C C00D C00M C00N -179.6(8) . . . . ?
C00C C00D C00U C00W 178.5(10) . . . . ?
C00D C00C C00I N006 176.8(9) . . . . ?
C00D C00C C00I C00H -4.1(14) . . . . ?
C00D C00M C00N C00X 1.3(13) . . . . ?
C00D C00U C00W C00X 0.9(16) . . . . ?
C00F C009 C00B N3 177.2(7) . . . . ?
C00F C009 C00B C00S 3.2(13) . . . . ?
C00F C00R C00Z C011 177.5(9) . . . . ?
C00H N007 C00L N006 -1.6(10) . . . . ?
C00H N007 C00L C00T -176.9(9) . . . . ?
C00H C00K C00M C00D -2.1(12) . . . . ?
C00H C00K C00M C00N -179.7(8) . . . . ?
C00I N006 C00L N007 -0.6(10) . . . . ?
C00I N006 C00L C00T 175.0(8) . . . . ?
C00I C00C C00D C00M 0.4(13) . . . . ?
C00I C00C C00D C00U -178.5(9) . . . . ?
C00I C00H C00K C00M -1.5(12) . . . . ?
C00K C00H C00I N006 -175.9(8) . . . . ?
C00K C00H C00I C00C 4.8(14) . . . . ?
C00K C00M C00N C00X 178.9(9) . . . . ?
C00L N006 C00I C00C -178.3(10) . . . . ?
C00L N006 C00I C00H 2.5(9) . . . . ?
C00L N007 C00H C00I 3.2(10) . . . . ?
C00L N007 C00H C00K 174.9(8) . . . . ?
C00M C00D C00U C00W -0.4(15) . . . . ?
C00M C00N C00X C00W -0.8(15) . . . . ?
C00O N005 C00O C008 -73.5(12) 6_456 . . . ?
C00O N005 C00O C008 166.5(7) 12_565 . . . ?
C00P C00Q C00Y C011 -4.2(18) . . . . ?
C00P C00R C00Z C011 0.0(14) . . . . ?
C00Q C00P C00R C00F -175.9(9) . . . . ?
C00Q C00P C00R C00Z 1.5(14) . . . . ?
C00Q C00P C00S C00B 176.7(8) . . . . ?
C00Q C00Y C011 C00Z 6.0(19) . . . . ?
C00R C00P C00Q C00Y 0.6(15) . . . . ?
C00R C00P C00S C00B -1.2(13) . . . . ?
C00R C00Z C011 C00Y -3.7(16) . . . . ?
C00S C00P C00Q C00Y -177.2(10) . . . . ?
C00S C00P C00R C00F 1.9(13) . . . . ?
C00S C00P C00R C00Z 179.3(8) . . . . ?
C00T N00E C00T C00L 159.7(9) 6_456 . . . ?
C00T N00E C00T C00L -78.0(16) 12_565 . . . ?
C00U C00D C00M C00K -178.3(8) . . . . ?
C00U C00D C00M C00N -0.7(12) . . . . ?
C00U C00W C00X C00N -0.3(16) . . . . ?
F3 C2 S6 O7 -56.0(18) . . . . ?
F3 C2 S6 O8 64.1(16) . . . . ?
F3 C2 S6 O9 -175.9(14) . . . . ?
F4 C2 S6 O7 -173(2) . . . . ?
F4 C2 S6 O8 -53.3(19) . . . . ?
F4 C2 S6 O9 66.7(19) . . . . ?
F5 C2 S6 O7 66(2) . . . . ?
F5 C2 S6 O8 -174.4(17) . . . . ?
F5 C2 S6 O9 -54.4(19) . . . . ?
F22 C1 S2 O13 37(4) 9 . . . ?
F22 C1 S2 O13 156(3) . . . . ?
F22 C1 S2 O13 -80(4) 5 . . . ?
F1 C3 S1 O1 -135(4) . . . . ?
F1 C3 S1 O2 -14(5) . . . . ?
F1 C3 S1 O3 108(4) . . . . ?
F2 C3 S1 O1 105(4) . . . . ?
F2 C3 S1 O2 -134(4) . . . . ?
F2 C3 S1 O3 -12(4) . . . . ?
F6 C3 S1 O1 -3(4) . . . . ?
F6 C3 S1 O2 119(4) . . . . ?
F6 C3 S1 O3 -120(4) . . . . ?

loop_
_twin_individual_id
_twin_individual_mass_fraction_refined
1 0.90(7)
2 0.10(7)

loop_
_smtbx_masks_void_nr
_smtbx_masks_void_average_x
_smtbx_masks_void_average_y
_smtbx_masks_void_average_z
_smtbx_masks_void_volume
_smtbx_masks_void_count_electrons
_smtbx_masks_void_content
1 -0.428 -0.545 0.235 5229.8 511.0 ?
